data_1532082
loop_
_publ_author_name
'Rau, V.G.'
'Kurkutova, E.N.'

_publ_section_title
;
 Crystal structure of langbanite
;
_journal_name_full Kristallografiya
_journal_page_first 508
_journal_page_last 513
_journal_volume 18
_journal_year 1973
_chemical_formula_sum 'Ca0.5 Fe0.5 Mn12.5 O22 Sb0.5 Si2'
_chemical_name_systematic 'Mn12 (Mn0.5 Ca0.5) (Fe0.5 Sb0.5) Si2 O22'
_space_group_IT_number 164
_symmetry_space_group_name_Hall '-P 3 2"'
_symmetry_space_group_name_H-M 'P -3 m 1'
_cell_angle_alpha 90
_cell_angle_beta 90
_cell_angle_gamma 120
_cell_formula_units_Z 1
_cell_length_a 6.77
_cell_length_b 6.77
_cell_length_c 11.12
_cell_volume 441.380
_citation_journal_id_ASTM KRISAJ
_cod_data_source_file Rau_KRISAJ_1973_1856.cif
_cod_data_source_block Ca0.5Fe0.5Mn12.5O22Sb0.5Si2
_cod_original_cell_volume 441.3801
_cod_database_code 1532082

loop_
_symmetry_equiv_pos_as_xyz
x,y,z
-y,x-y,z
-x+y,-x,z
y,x,-z
-x,-x+y,-z
x-y,-y,-z
-x,-y,-z
y,-x+y,-z
x-y,x,-z
-y,-x,z
x,x-y,z
-x+y,y,z

loop_
_atom_site_label
_atom_site_type_symbol
_atom_site_fract_x
_atom_site_fract_y
_atom_site_fract_z
_atom_site_occupancy
_atom_site_U_iso_or_equiv
O4 O-2 0.147 -0.147 0.405 1 0.0
Mn4 Mn+2 0 0 0 0.5 0.0
Mn1 Mn+4 0.5 0 0 1 0.0
O1 O-2 0 0 0.199 1 0.0
Mn2 Mn+2 0.5 0 0.5 1 0.0
O5 O-2 0.197 -0.197 0.072 1 0.0
O2 O-2 0.3333 0.6667 0.592 1 0.0
Fe1 Fe+3 0 0 0.5 0.5 0.0
Sb1 Sb+5 0 0 0.5 0.5 0.0
Ca1 Ca+2 0 0 0 0.5 0.0
Si1 Si+4 0.3333 0.6667 0.741 1 0.0
O3 O-2 0.46 -0.08 0.796 1 0.0
Mn3 Mn+2 0.173 -0.173 0.232 1 0.0
